data_4303781
loop_
_publ_author_name
'Vincent J. Catalano'
'Adam L. Moore'
'Jason Shearer'
'Jineun Kim'

_publ_contact_author_address
;
Department of Chemistry
University of Nevada
Reno, NV  89557
;
_publ_contact_author_email vjc@unr.edu
_publ_contact_author_name 'Professor Vincent J. Catalano'
_publ_contact_author_phone '775 784 1329'
_publ_section_title
;
Luminescent Copper(I) Halide Butterfly Dimers Coordinated to
[Au(CH3imCH2py)2]BF4 and [Au(CH3imCH2quin)2]BF4
;
_journal_name_full 'Inorganic Chemistry'
_journal_page_first 11362
_journal_page_last 11375
_journal_paper_doi 10.1021/ic901914n
_journal_volume 48
_journal_year 2009
_chemical_formula_sum 'C26 H31 Au B2 Cu F8 N9'
_chemical_formula_weight 903.72
_chemical_name_common 12
_chemical_name_systematic ?
_space_group_IT_number 14
_symmetry_cell_setting monoclinic
_symmetry_space_group_name_Hall '-P 2ybc'
_symmetry_space_group_name_H-M 'P 1 21/c 1'
_atom_sites_solution_hydrogens geom
_atom_sites_solution_primary direct
_atom_sites_solution_secondary difmap
_audit_creation_method SHELXL-97
_audit_update_record
;
2009-09-25 # Formatted by publCIF
;
_cell_angle_alpha 90.00
_cell_angle_beta 106.027(2)
_cell_angle_gamma 90.00
_cell_formula_units_Z 4
_cell_length_a 15.3313(4)
_cell_length_b 21.5103(6)
_cell_length_c 10.3570(3)
_cell_measurement_reflns_used 2653
_cell_measurement_temperature 100(2)
_cell_measurement_theta_max 21.58
_cell_measurement_theta_min 2.25
_cell_volume 3282.78(16)
_computing_cell_refinement 'Bruker SMART'
_computing_data_collection 'Bruker SMART'
_computing_data_reduction 'Bruker SAINT'
_computing_molecular_graphics 'Bruker SHELXTL'
_computing_publication_material 'Bruker SHELXTL'
_computing_structure_refinement 'SHELXL-97 (Sheldrick, 2008)'
_computing_structure_solution 'SHELXS-97 (Sheldrick, 2008)'
_diffrn_ambient_temperature 100(2)
_diffrn_measured_fraction_theta_full 0.998
_diffrn_measured_fraction_theta_max 0.998
_diffrn_measurement_device_type 'CCD area detector'
_diffrn_measurement_method 'phi and omega scans'
_diffrn_radiation_monochromator graphite
_diffrn_radiation_source 'fine-focus sealed tube'
_diffrn_radiation_type MoK\a
_diffrn_radiation_wavelength 0.71073
_diffrn_reflns_av_R_equivalents 0.1045
_diffrn_reflns_av_sigmaI/netI 0.1253
_diffrn_reflns_limit_h_max 18
_diffrn_reflns_limit_h_min -15
_diffrn_reflns_limit_k_max 25
_diffrn_reflns_limit_k_min -23
_diffrn_reflns_limit_l_max 9
_diffrn_reflns_limit_l_min -12
_diffrn_reflns_number 29680
_diffrn_reflns_theta_full 25.00
_diffrn_reflns_theta_max 25.00
_diffrn_reflns_theta_min 1.89
_exptl_absorpt_coefficient_mu 5.191
_exptl_absorpt_correction_T_max 0.9169
_exptl_absorpt_correction_T_min 0.4868
_exptl_absorpt_correction_type multi-scan
_exptl_absorpt_process_details sadabs
_exptl_crystal_colour colourless
_exptl_crystal_density_diffrn 1.829
_exptl_crystal_density_meas 0
_exptl_crystal_density_method 'not measured'
_exptl_crystal_description needle
_exptl_crystal_F_000 1760
_exptl_crystal_size_max 0.16
_exptl_crystal_size_mid 0.03
_exptl_crystal_size_min 0.02
_refine_diff_density_max 1.304
_refine_diff_density_min -1.707
_refine_diff_density_rms 0.213
_refine_ls_extinction_method none
_refine_ls_goodness_of_fit_ref 1.006
_refine_ls_hydrogen_treatment constr
_refine_ls_matrix_type full
_refine_ls_number_parameters 427
_refine_ls_number_reflns 5783
_refine_ls_number_restraints 54
_refine_ls_restrained_S_all 1.002
_refine_ls_R_factor_all 0.1065
_refine_ls_R_factor_gt 0.0445
_refine_ls_shift/su_max 0.030
_refine_ls_shift/su_mean 0.000
_refine_ls_structure_factor_coef Fsqd
_refine_ls_weighting_details 'calc w=1/[\s^2^(Fo^2^)+(0.0240P)^2^+0.0000P] where P=(Fo^2^+2Fc^2^)/3'
_refine_ls_weighting_scheme calc
_refine_ls_wR_factor_gt 0.0683
_refine_ls_wR_factor_ref 0.0769
_reflns_number_gt 3601
_reflns_number_total 5783
_reflns_threshold_expression >2sigma(I)
_cod_data_source_file ic901914n_si_001_1.cif
_cod_data_source_block alm137
_cod_database_code 4303781

loop_
_symmetry_equiv_pos_as_xyz
'x, y, z'
'-x, y+1/2, -z+1/2'
'-x, -y, -z'
'x, -y-1/2, z-1/2'

loop_
_atom_site_label
_atom_site_type_symbol
_atom_site_fract_x
_atom_site_fract_y
_atom_site_fract_z
_atom_site_U_iso_or_equiv
_atom_site_adp_type
_atom_site_occupancy
_atom_site_symmetry_multiplicity
_atom_site_calc_flag
_atom_site_refinement_flags
_atom_site_disorder_assembly
_atom_site_disorder_group
Au1 Au 1.33576(2) 0.283140(13) 1.28164(3) 0.01448(10) Uani 1 1 d . . .
Cu1 Cu 1.22580(6) 0.47725(4) 1.38422(8) 0.0189(2) Uani 1 1 d . . .
C1 C 1.2524(5) 0.2414(3) 1.3737(6) 0.0125(18) Uani 1 1 d . . .
C2 C 1.1817(5) 0.1682(4) 1.4652(7) 0.0189(19) Uani 1 1 d . . .
H2A H 1.1636 0.1287 1.4897 0.023 Uiso 1 1 calc R . .
C3 C 1.1516(5) 0.2241(4) 1.4936(6) 0.022(2) Uani 1 1 d . . .
H3A H 1.1086 0.2317 1.5425 0.027 Uiso 1 1 calc R . .
C4 C 1.1809(5) 0.3358(3) 1.4382(6) 0.0153(18) Uani 1 1 d . . .
H4A H 1.2399 0.3575 1.4537 0.018 Uiso 1 1 calc R . .
H4B H 1.1555 0.3463 1.5135 0.018 Uiso 1 1 calc R . .
C5 C 1.1174(5) 0.3588(3) 1.3091(7) 0.0157(18) Uani 1 1 d . . .
C6 C 1.0414(5) 0.3259(4) 1.2401(7) 0.022(2) Uani 1 1 d . . .
H6A H 1.0277 0.2872 1.2740 0.026 Uiso 1 1 calc R . .
C7 C 0.9864(5) 0.3488(4) 1.1243(7) 0.0213(19) Uani 1 1 d . . .
H7A H 0.9335 0.3265 1.0779 0.026 Uiso 1 1 calc R . .
C8 C 1.0074(5) 0.4045(4) 1.0738(7) 0.022(2) Uani 1 1 d . . .
H8A H 0.9704 0.4209 0.9917 0.027 Uiso 1 1 calc R . .
C9 C 1.0847(5) 0.4359(4) 1.1473(7) 0.021(2) Uani 1 1 d . . .
H9A H 1.0999 0.4741 1.1128 0.025 Uiso 1 1 calc R . .
C10 C 1.2886(5) 0.1310(3) 1.3398(7) 0.021(2) Uani 1 1 d . . .
H10A H 1.3297 0.1501 1.2935 0.032 Uiso 1 1 calc R . .
H10B H 1.2433 0.1058 1.2759 0.032 Uiso 1 1 calc R . .
H10C H 1.3235 0.1045 1.4128 0.032 Uiso 1 1 calc R . .
C11 C 1.4211(4) 0.3279(3) 1.1958(6) 0.0123(18) Uani 1 1 d . . .
C12 C 1.5283(5) 0.3526(4) 1.0950(7) 0.025(2) Uani 1 1 d . . .
H12A H 1.5741 0.3482 1.0499 0.030 Uiso 1 1 calc R . .
C13 C 1.4966(5) 0.4068(4) 1.1307(7) 0.0200(19) Uani 1 1 d . . .
H13A H 1.5159 0.4476 1.1167 0.024 Uiso 1 1 calc R . .
C14 C 1.3809(5) 0.4324(3) 1.2570(6) 0.0161(18) Uani 1 1 d . . .
H14A H 1.3160 0.4205 1.2313 0.019 Uiso 1 1 calc R . .
H14B H 1.3852 0.4752 1.2242 0.019 Uiso 1 1 calc R . .
C15 C 1.4167(5) 0.4318(3) 1.4090(7) 0.0173(10) Uani 1 1 d U . .
C16 C 1.5035(5) 0.4140(3) 1.4754(7) 0.0174(10) Uani 1 1 d U . .
H16A H 1.5442 0.4008 1.4264 0.021 Uiso 1 1 calc R . .
C17 C 1.5312(5) 0.4155(3) 1.6147(7) 0.0175(9) Uani 1 1 d U . .
H17A H 1.5913 0.4042 1.6629 0.021 Uiso 1 1 calc R . .
C18 C 1.4689(5) 0.4340(3) 1.6812(7) 0.0173(10) Uani 1 1 d U . .
H18A H 1.4852 0.4346 1.7766 0.021 Uiso 1 1 calc R . .
C19 C 1.3846(5) 0.4512(3) 1.6097(7) 0.0172(10) Uani 1 1 d U . .
H19A H 1.3434 0.4644 1.6577 0.021 Uiso 1 1 calc R . .
C20 C 1.4972(5) 0.2383(3) 1.1211(7) 0.022(2) Uani 1 1 d . . .
H20A H 1.4554 0.2143 1.1582 0.033 Uiso 1 1 calc R . .
H20B H 1.5599 0.2278 1.1695 0.033 Uiso 1 1 calc R . .
H20C H 1.4864 0.2282 1.0257 0.033 Uiso 1 1 calc R . .
C21 C 1.1243(5) 0.4957(3) 1.6071(7) 0.0174(19) Uani 1 1 d . . .
C22 C 1.0711(5) 0.5113(3) 1.7000(7) 0.021(2) Uani 1 1 d . . .
H22A H 1.1115 0.5142 1.7914 0.032 Uiso 1 1 calc R . .
H22B H 1.0257 0.4789 1.6966 0.032 Uiso 1 1 calc R . .
H22C H 1.0406 0.5513 1.6742 0.032 Uiso 1 1 calc R . .
C23 C 1.2155(5) 0.6076(4) 1.2542(7) 0.0173(19) Uani 1 1 d . . .
C24 C 1.2124(5) 0.6708(3) 1.2010(7) 0.026(2) Uani 1 1 d . . .
H24A H 1.2569 0.6968 1.2643 0.038 Uiso 1 1 calc R . .
H24B H 1.1515 0.6882 1.1885 0.038 Uiso 1 1 calc R . .
H24C H 1.2268 0.6699 1.1145 0.038 Uiso 1 1 calc R . .
N1 N 1.2432(4) 0.1794(3) 1.3946(5) 0.0145(15) Uani 1 1 d . . .
N2 N 1.1960(4) 0.2686(3) 1.4372(5) 0.0130(15) Uani 1 1 d U . .
N3 N 1.1386(4) 0.4153(3) 1.2633(6) 0.0180(15) Uani 1 1 d . . .
N4 N 1.4820(4) 0.3051(3) 1.1358(5) 0.0164(15) Uani 1 1 d . . .
N5 N 1.4300(4) 0.3905(3) 1.1921(5) 0.0167(15) Uani 1 1 d . . .
N6 N 1.3556(3) 0.4507(2) 1.4745(5) 0.0096(13) Uani 1 1 d U . .
N7 N 1.1666(4) 0.4854(3) 1.5372(6) 0.0180(15) Uani 1 1 d . . .
N8 N 1.2201(4) 0.5585(3) 1.2961(6) 0.0247(17) Uani 1 1 d . . .
B1 B 1.0123(7) 0.6568(5) 0.3599(10) 0.030(3) Uani 1 1 d . . .
B2 B 1.2888(6) 0.5407(5) 0.9633(9) 0.024(2) Uani 1 1 d . . .
F1 F 1.0193(3) 0.6244(2) 0.2463(4) 0.0459(14) Uani 1 1 d . . .
F2 F 0.9252(3) 0.6813(2) 0.3350(4) 0.0336(12) Uani 1 1 d . . .
F3 F 1.0764(3) 0.7026(2) 0.3909(4) 0.0461(14) Uani 1 1 d . . .
F4 F 1.0250(3) 0.6144(2) 0.4664(4) 0.0369(12) Uani 1 1 d . . .
F5 F 1.2408(3) 0.49319(19) 1.0034(4) 0.0300(11) Uani 1 1 d . . .
F6 F 1.3119(3) 0.52338(19) 0.8487(4) 0.0369(12) Uani 1 1 d . . .
F7 F 1.2347(3) 0.5940(2) 0.9356(4) 0.0469(14) Uani 1 1 d . . .
F8 F 1.3659(3) 0.5548(2) 1.0653(4) 0.0506(15) Uani 1 1 d . . .
C2S C 0.2979(6) 0.8127(4) 0.0937(8) 0.027(2) Uani 1 1 d . . .
C1S C 0.2379(6) 0.8536(4) 0.1422(9) 0.058(3) Uani 1 1 d . . .
H1S1 H 0.1747 0.8451 0.0925 0.087 Uiso 1 1 calc R . .
H1S2 H 0.2525 0.8970 0.1284 0.087 Uiso 1 1 calc R . .
H1S3 H 0.2461 0.8461 0.2381 0.087 Uiso 1 1 calc R . .
N3S N 0.3442(5) 0.7803(4) 0.0574(7) 0.046(2) Uani 1 1 d . . .

loop_
_atom_site_aniso_label
_atom_site_aniso_U_11
_atom_site_aniso_U_22
_atom_site_aniso_U_33
_atom_site_aniso_U_23
_atom_site_aniso_U_13
_atom_site_aniso_U_12
Au1 0.01826(16) 0.00965(16) 0.01715(17) 0.00061(16) 0.00760(12) -0.00076(18)
Cu1 0.0209(5) 0.0139(6) 0.0227(6) 0.0004(4) 0.0075(4) 0.0016(5)
C1 0.013(4) 0.020(5) 0.004(4) -0.002(3) 0.001(3) 0.010(4)
C2 0.024(5) 0.014(5) 0.023(5) -0.001(4) 0.013(4) -0.006(4)
C3 0.022(5) 0.038(6) 0.012(4) 0.005(4) 0.012(3) -0.012(5)
C4 0.020(5) 0.008(5) 0.015(4) -0.005(3) 0.001(4) 0.001(4)
C5 0.024(5) 0.007(5) 0.019(5) -0.002(4) 0.011(4) 0.006(4)
C6 0.016(5) 0.018(5) 0.030(5) -0.012(4) 0.004(4) -0.005(4)
C7 0.021(5) 0.015(5) 0.026(5) -0.011(4) 0.003(4) 0.003(4)
C8 0.025(5) 0.022(5) 0.017(5) 0.002(4) -0.001(4) 0.018(4)
C9 0.023(5) 0.023(5) 0.019(5) 0.006(4) 0.011(4) 0.010(4)
C10 0.032(5) 0.006(5) 0.030(5) 0.011(4) 0.015(4) 0.003(4)
C11 0.009(4) 0.016(5) 0.014(4) -0.001(3) 0.006(3) 0.004(4)
C12 0.025(5) 0.033(6) 0.020(5) 0.007(4) 0.012(4) -0.007(5)
C13 0.022(5) 0.019(5) 0.021(5) 0.000(4) 0.008(4) -0.008(4)
C14 0.018(4) 0.007(4) 0.027(5) 0.002(3) 0.013(4) 0.003(4)
C15 0.020(2) 0.008(2) 0.023(2) 0.0004(19) 0.005(2) -0.007(2)
C16 0.020(2) 0.008(2) 0.023(2) 0.0005(18) 0.0048(18) -0.0074(19)
C17 0.020(2) 0.008(2) 0.023(2) 0.0005(18) 0.0043(18) -0.0076(19)
C18 0.020(2) 0.008(2) 0.023(2) 0.0002(18) 0.0042(18) -0.0075(19)
C19 0.020(2) 0.008(2) 0.023(2) 0.0002(19) 0.0044(19) -0.007(2)
C20 0.033(5) 0.010(5) 0.025(5) -0.005(4) 0.012(4) 0.003(4)
C21 0.014(5) 0.013(5) 0.024(5) -0.003(4) 0.004(4) -0.003(4)
C22 0.018(5) 0.021(5) 0.029(5) 0.005(4) 0.014(4) 0.004(4)
C23 0.016(5) 0.021(5) 0.013(5) -0.003(4) 0.001(4) 0.005(4)
C24 0.037(5) 0.012(5) 0.028(5) 0.001(4) 0.007(4) 0.007(4)
N1 0.013(4) 0.008(4) 0.022(4) 0.003(3) 0.003(3) 0.005(3)
N2 0.0132(17) 0.0124(17) 0.0133(17) 0.0003(10) 0.0033(10) -0.0004(10)
N3 0.021(4) 0.021(4) 0.018(4) 0.002(3) 0.015(3) 0.004(3)
N4 0.025(4) 0.003(4) 0.022(4) -0.002(3) 0.008(3) 0.000(3)
N5 0.017(4) 0.018(4) 0.017(4) -0.001(3) 0.006(3) -0.004(3)
N6 0.0101(16) 0.0094(16) 0.0095(16) 0.0007(10) 0.0030(10) -0.0006(10)
N7 0.020(4) 0.013(4) 0.020(4) 0.002(3) 0.004(3) -0.001(3)
N8 0.033(4) 0.018(4) 0.026(4) 0.007(3) 0.013(3) 0.005(4)
B1 0.028(6) 0.029(7) 0.031(7) 0.012(6) 0.004(5) 0.001(6)
B2 0.017(5) 0.037(7) 0.014(6) 0.003(5) -0.002(5) -0.001(5)
F1 0.047(3) 0.055(4) 0.043(3) -0.007(3) 0.025(3) 0.012(3)
F2 0.026(3) 0.044(3) 0.031(3) 0.002(2) 0.011(2) 0.011(2)
F3 0.048(3) 0.031(3) 0.054(3) 0.014(3) 0.005(3) -0.006(3)
F4 0.045(3) 0.022(3) 0.039(3) 0.007(2) 0.005(2) -0.001(2)
F5 0.032(3) 0.029(3) 0.032(3) 0.003(2) 0.014(2) -0.009(2)
F6 0.056(3) 0.026(3) 0.040(3) -0.006(2) 0.032(3) -0.004(3)
F7 0.068(4) 0.025(3) 0.050(3) 0.003(2) 0.021(3) 0.017(3)
F8 0.047(3) 0.052(4) 0.040(3) 0.018(3) -0.011(3) -0.031(3)
C2S 0.033(6) 0.021(5) 0.025(5) 0.004(4) 0.002(4) -0.007(5)
C1S 0.049(7) 0.039(7) 0.076(8) -0.022(6) 0.002(6) 0.017(6)
N3S 0.042(5) 0.049(6) 0.051(5) -0.008(4) 0.021(4) 0.001(5)

loop_
_atom_type_symbol
_atom_type_description
_atom_type_scat_dispersion_real
_atom_type_scat_dispersion_imag
_atom_type_scat_source
C C 0.0033 0.0016 'International Tables Vol C Tables 4.2.6.8 and 6.1.1.4'
H H 0.0000 0.0000 'International Tables Vol C Tables 4.2.6.8 and 6.1.1.4'
B B 0.0013 0.0007 'International Tables Vol C Tables 4.2.6.8 and 6.1.1.4'
N N 0.0061 0.0033 'International Tables Vol C Tables 4.2.6.8 and 6.1.1.4'
F F 0.0171 0.0103 'International Tables Vol C Tables 4.2.6.8 and 6.1.1.4'
Cu Cu 0.3201 1.2651 'International Tables Vol C Tables 4.2.6.8 and 6.1.1.4'
Au Au -2.0133 8.8022 'International Tables Vol C Tables 4.2.6.8 and 6.1.1.4'

loop_
_geom_angle_atom_site_label_1
_geom_angle_atom_site_label_2
_geom_angle_atom_site_label_3
_geom_angle
_geom_angle_site_symmetry_1
_geom_angle_site_symmetry_3
_geom_angle_publ_flag
C1 Au1 C11 177.4(3) . . ?
N8 Cu1 N6 112.1(2) . . ?
N8 Cu1 N7 108.2(2) . . ?
N6 Cu1 N7 104.8(2) . . ?
N8 Cu1 N3 110.9(3) . . ?
N6 Cu1 N3 119.3(2) . . ?
N7 Cu1 N3 100.1(2) . . ?
N2 C1 N1 103.7(6) . . ?
N2 C1 Au1 127.9(5) . . ?
N1 C1 Au1 128.3(5) . . ?
C3 C2 N1 106.7(7) . . ?
C3 C2 H2A 126.6 . . ?
N1 C2 H2A 126.6 . . ?
C2 C3 N2 106.6(6) . . ?
C2 C3 H3A 126.7 . . ?
N2 C3 H3A 126.7 . . ?
N2 C4 C5 112.5(5) . . ?
N2 C4 H4A 109.1 . . ?
C5 C4 H4A 109.1 . . ?
N2 C4 H4B 109.1 . . ?
C5 C4 H4B 109.1 . . ?
H4A C4 H4B 107.8 . . ?
N3 C5 C6 121.3(7) . . ?
N3 C5 C4 116.2(6) . . ?
C6 C5 C4 122.5(7) . . ?
C7 C6 C5 120.1(7) . . ?
C7 C6 H6A 120.0 . . ?
C5 C6 H6A 120.0 . . ?
C6 C7 C8 119.9(7) . . ?
C6 C7 H7A 120.1 . . ?
C8 C7 H7A 120.1 . . ?
C7 C8 C9 117.7(7) . . ?
C7 C8 H8A 121.1 . . ?
C9 C8 H8A 121.1 . . ?
N3 C9 C8 123.6(7) . . ?
N3 C9 H9A 118.2 . . ?
C8 C9 H9A 118.2 . . ?
N1 C10 H10A 109.5 . . ?
N1 C10 H10B 109.5 . . ?
H10A C10 H10B 109.5 . . ?
N1 C10 H10C 109.5 . . ?
H10A C10 H10C 109.5 . . ?
H10B C10 H10C 109.5 . . ?
N4 C11 N5 105.1(6) . . ?
N4 C11 Au1 130.2(5) . . ?
N5 C11 Au1 124.7(5) . . ?
C13 C12 N4 107.5(7) . . ?
C13 C12 H12A 126.2 . . ?
N4 C12 H12A 126.2 . . ?
C12 C13 N5 105.8(7) . . ?
C12 C13 H13A 127.1 . . ?
N5 C13 H13A 127.1 . . ?
N5 C14 C15 112.9(5) . . ?
N5 C14 H14A 109.0 . . ?
C15 C14 H14A 109.0 . . ?
N5 C14 H14B 109.0 . . ?
C15 C14 H14B 109.0 . . ?
H14A C14 H14B 107.8 . . ?
N6 C15 C16 122.6(7) . . ?
N6 C15 C14 114.4(6) . . ?
C16 C15 C14 123.0(6) . . ?
C15 C16 C17 119.4(7) . . ?
C15 C16 H16A 120.3 . . ?
C17 C16 H16A 120.3 . . ?
C18 C17 C16 118.0(7) . . ?
C18 C17 H17A 121.0 . . ?
C16 C17 H17A 121.0 . . ?
C19 C18 C17 119.6(7) . . ?
C19 C18 H18A 120.2 . . ?
C17 C18 H18A 120.2 . . ?
N6 C19 C18 124.0(7) . . ?
N6 C19 H19A 118.0 . . ?
C18 C19 H19A 118.0 . . ?
N4 C20 H20A 109.5 . . ?
N4 C20 H20B 109.5 . . ?
H20A C20 H20B 109.5 . . ?
N4 C20 H20C 109.5 . . ?
H20A C20 H20C 109.5 . . ?
H20B C20 H20C 109.5 . . ?
N7 C21 C22 177.8(8) . . ?
C21 C22 H22A 109.5 . . ?
C21 C22 H22B 109.5 . . ?
H22A C22 H22B 109.5 . . ?
C21 C22 H22C 109.5 . . ?
H22A C22 H22C 109.5 . . ?
H22B C22 H22C 109.5 . . ?
N8 C23 C24 178.3(8) . . ?
C23 C24 H24A 109.5 . . ?
C23 C24 H24B 109.5 . . ?
H24A C24 H24B 109.5 . . ?
C23 C24 H24C 109.5 . . ?
H24A C24 H24C 109.5 . . ?
H24B C24 H24C 109.5 . . ?
C1 N1 C2 112.0(6) . . ?
C1 N1 C10 123.8(6) . . ?
C2 N1 C10 124.1(6) . . ?
C1 N2 C3 111.0(6) . . ?
C1 N2 C4 123.5(6) . . ?
C3 N2 C4 125.4(6) . . ?
C9 N3 C5 117.3(6) . . ?
C9 N3 Cu1 118.2(5) . . ?
C5 N3 Cu1 122.7(5) . . ?
C11 N4 C12 110.7(6) . . ?
C11 N4 C20 123.6(6) . . ?
C12 N4 C20 125.7(6) . . ?
C11 N5 C13 110.9(6) . . ?
C11 N5 C14 122.3(6) . . ?
C13 N5 C14 126.6(6) . . ?
C19 N6 C15 116.5(6) . . ?
C19 N6 Cu1 118.4(4) . . ?
C15 N6 Cu1 125.1(4) . . ?
C21 N7 Cu1 168.8(6) . . ?
C23 N8 Cu1 174.4(6) . . ?
F3 B1 F2 111.3(8) . . ?
F3 B1 F1 109.8(7) . . ?
F2 B1 F1 109.1(7) . . ?
F3 B1 F4 110.4(7) . . ?
F2 B1 F4 108.0(7) . . ?
F1 B1 F4 108.1(8) . . ?
F6 B2 F8 110.3(7) . . ?
F6 B2 F5 109.9(7) . . ?
F8 B2 F5 110.1(7) . . ?
F6 B2 F7 108.9(7) . . ?
F8 B2 F7 108.2(7) . . ?
F5 B2 F7 109.3(7) . . ?
N3S C2S C1S 179.0(10) . . ?
C2S C1S H1S1 109.5 . . ?
C2S C1S H1S2 109.5 . . ?
H1S1 C1S H1S2 109.5 . . ?
C2S C1S H1S3 109.5 . . ?
H1S1 C1S H1S3 109.5 . . ?
H1S2 C1S H1S3 109.5 . . ?

loop_
_geom_bond_atom_site_label_1
_geom_bond_atom_site_label_2
_geom_bond_distance
_geom_bond_site_symmetry_2
_geom_bond_publ_flag
Au1 C1 2.005(7) . ?
Au1 C11 2.017(7) . ?
Cu1 N8 1.963(7) . ?
Cu1 N6 2.033(5) . ?
Cu1 N7 2.039(6) . ?
Cu1 N3 2.051(6) . ?
C1 N2 1.355(8) . ?
C1 N1 1.366(8) . ?
C2 C3 1.349(9) . ?
C2 N1 1.365(8) . ?
C2 H2A 0.9500 . ?
C3 N2 1.391(8) . ?
C3 H3A 0.9500 . ?
C4 N2 1.465(8) . ?
C4 C5 1.504(9) . ?
C4 H4A 0.9900 . ?
C4 H4B 0.9900 . ?
C5 N3 1.375(8) . ?
C5 C6 1.383(9) . ?
C6 C7 1.353(9) . ?
C6 H6A 0.9500 . ?
C7 C8 1.382(10) . ?
C7 H7A 0.9500 . ?
C8 C9 1.394(9) . ?
C8 H8A 0.9500 . ?
C9 N3 1.332(8) . ?
C9 H9A 0.9500 . ?
C10 N1 1.452(8) . ?
C10 H10A 0.9800 . ?
C10 H10B 0.9800 . ?
C10 H10C 0.9800 . ?
C11 N4 1.348(8) . ?
C11 N5 1.356(8) . ?
C12 C13 1.353(10) . ?
C12 N4 1.376(8) . ?
C12 H12A 0.9500 . ?
C13 N5 1.388(8) . ?
C13 H13A 0.9500 . ?
C14 N5 1.453(8) . ?
C14 C15 1.517(9) . ?
C14 H14A 0.9900 . ?
C14 H14B 0.9900 . ?
C15 N6 1.360(8) . ?
C15 C16 1.373(9) . ?
C16 C17 1.387(9) . ?
C16 H16A 0.9500 . ?
C17 C18 1.382(9) . ?
C17 H17A 0.9500 . ?
C18 C19 1.351(9) . ?
C18 H18A 0.9500 . ?
C19 N6 1.347(7) . ?
C19 H19A 0.9500 . ?
C20 N4 1.471(8) . ?
C20 H20A 0.9800 . ?
C20 H20B 0.9800 . ?
C20 H20C 0.9800 . ?
C21 N7 1.119(8) . ?
C21 C22 1.461(9) . ?
C22 H22A 0.9800 . ?
C22 H22B 0.9800 . ?
C22 H22C 0.9800 . ?
C23 N8 1.136(8) . ?
C23 C24 1.463(10) . ?
C24 H24A 0.9800 . ?
C24 H24B 0.9800 . ?
C24 H24C 0.9800 . ?
B1 F3 1.365(10) . ?
B1 F2 1.390(10) . ?
B1 F1 1.397(10) . ?
B1 F4 1.403(10) . ?
B2 F6 1.380(9) . ?
B2 F8 1.384(9) . ?
B2 F5 1.389(10) . ?
B2 F7 1.398(10) . ?
C2S N3S 1.130(9) . ?
C2S C1S 1.459(11) . ?
C1S H1S1 0.9800 . ?
C1S H1S2 0.9800 . ?
C1S H1S3 0.9800 . ?

loop_
_geom_torsion_atom_site_label_1
_geom_torsion_atom_site_label_2
_geom_torsion_atom_site_label_3
_geom_torsion_atom_site_label_4
_geom_torsion
_geom_torsion_site_symmetry_1
_geom_torsion_site_symmetry_2
_geom_torsion_site_symmetry_3
_geom_torsion_site_symmetry_4
_geom_torsion_publ_flag
C11 Au1 C1 N2 41(7) . . . . ?
C11 Au1 C1 N1 -135(6) . . . . ?
N1 C2 C3 N2 0.5(7) . . . . ?
N2 C4 C5 N3 -141.5(6) . . . . ?
N2 C4 C5 C6 39.3(9) . . . . ?
N3 C5 C6 C7 0.7(10) . . . . ?
C4 C5 C6 C7 179.9(6) . . . . ?
C5 C6 C7 C8 1.2(11) . . . . ?
C6 C7 C8 C9 -1.3(10) . . . . ?
C7 C8 C9 N3 -0.6(11) . . . . ?
C1 Au1 C11 N4 137(6) . . . . ?
C1 Au1 C11 N5 -40(7) . . . . ?
N4 C12 C13 N5 -0.6(8) . . . . ?
N5 C14 C15 N6 -156.8(6) . . . . ?
N5 C14 C15 C16 23.5(9) . . . . ?
N6 C15 C16 C17 -0.4(11) . . . . ?
C14 C15 C16 C17 179.2(6) . . . . ?
C15 C16 C17 C18 1.2(10) . . . . ?
C16 C17 C18 C19 -1.5(10) . . . . ?
C17 C18 C19 N6 1.1(11) . . . . ?
N2 C1 N1 C2 1.6(8) . . . . ?
Au1 C1 N1 C2 177.9(5) . . . . ?
N2 C1 N1 C10 177.4(6) . . . . ?
Au1 C1 N1 C10 -6.3(10) . . . . ?
C3 C2 N1 C1 -1.4(8) . . . . ?
C3 C2 N1 C10 -177.2(6) . . . . ?
N1 C1 N2 C3 -1.2(7) . . . . ?
Au1 C1 N2 C3 -177.5(5) . . . . ?
N1 C1 N2 C4 -177.9(5) . . . . ?
Au1 C1 N2 C4 5.8(9) . . . . ?
C2 C3 N2 C1 0.5(8) . . . . ?
C2 C3 N2 C4 177.1(6) . . . . ?
C5 C4 N2 C1 78.1(8) . . . . ?
C5 C4 N2 C3 -98.1(7) . . . . ?
C8 C9 N3 C5 2.4(10) . . . . ?
C8 C9 N3 Cu1 -162.4(5) . . . . ?
C6 C5 N3 C9 -2.5(10) . . . . ?
C4 C5 N3 C9 178.3(6) . . . . ?
C6 C5 N3 Cu1 161.6(5) . . . . ?
C4 C5 N3 Cu1 -17.6(8) . . . . ?
N8 Cu1 N3 C9 -4.4(6) . . . . ?
N6 Cu1 N3 C9 -136.9(5) . . . . ?
N7 Cu1 N3 C9 109.7(5) . . . . ?
N8 Cu1 N3 C5 -168.4(5) . . . . ?
N6 Cu1 N3 C5 59.1(6) . . . . ?
N7 Cu1 N3 C5 -54.3(5) . . . . ?
N5 C11 N4 C12 0.0(8) . . . . ?
Au1 C11 N4 C12 -178.0(5) . . . . ?
N5 C11 N4 C20 178.3(6) . . . . ?
Au1 C11 N4 C20 0.4(10) . . . . ?
C13 C12 N4 C11 0.4(8) . . . . ?
C13 C12 N4 C20 -177.8(6) . . . . ?
N4 C11 N5 C13 -0.4(8) . . . . ?
Au1 C11 N5 C13 177.7(4) . . . . ?
N4 C11 N5 C14 -174.9(6) . . . . ?
Au1 C11 N5 C14 3.2(9) . . . . ?
C12 C13 N5 C11 0.6(8) . . . . ?
C12 C13 N5 C14 174.9(6) . . . . ?
C15 C14 N5 C11 72.4(8) . . . . ?
C15 C14 N5 C13 -101.3(8) . . . . ?
C18 C19 N6 C15 -0.3(10) . . . . ?
C18 C19 N6 Cu1 179.3(5) . . . . ?
C16 C15 N6 C19 -0.1(10) . . . . ?
C14 C15 N6 C19 -179.7(5) . . . . ?
C16 C15 N6 Cu1 -179.6(5) . . . . ?
C14 C15 N6 Cu1 0.8(8) . . . . ?
N8 Cu1 N6 C19 108.4(5) . . . . ?
N7 Cu1 N6 C19 -8.7(5) . . . . ?
N3 Cu1 N6 C19 -119.6(5) . . . . ?
N8 Cu1 N6 C15 -72.1(6) . . . . ?
N7 Cu1 N6 C15 170.8(5) . . . . ?
N3 Cu1 N6 C15 59.9(6) . . . . ?
C22 C21 N7 Cu1 -88(23) . . . . ?
N8 Cu1 N7 C21 40(3) . . . . ?
N6 Cu1 N7 C21 159(3) . . . . ?
N3 Cu1 N7 C21 -76(3) . . . . ?
C24 C23 N8 Cu1 105(26) . . . . ?
N6 Cu1 N8 C23 -98(7) . . . . ?
N7 Cu1 N8 C23 18(7) . . . . ?
N3 Cu1 N8 C23 126(7) . . . . ?
